data_4350299
loop_
_publ_author_name
'Ruiz, Jos\'e'
'Lorenzo, Julia'
'Sanglas, Laura'
'Cutillas, Natalia'
'Vicente, Consuelo'
'Villa, Mar\'ia Dolores'
'Avil\'es, Francesc X'
'L\'opez, Gregorio'
'Moreno, Virtudes'
'P\'erez, Jos\'e'
'Bautista, Delia'

_publ_section_title
;
 Palladium(II) and platinum(II) organometallic complexes with the model
 nucleobase anions of thymine, uracil, and cytosine: antitumor activity
 and interactions with DNA of the platinum compounds.
;
_journal_issue 16
_journal_name_full 'Inorganic chemistry'
_journal_page_first 6347
_journal_page_last 6360
_journal_paper_doi 10.1021/ic060374e
_journal_volume 45
_journal_year 2006
_chemical_formula_moiety 'C18 H23 F5 N4 O2 Pd1'
_chemical_formula_sum 'C18 H23 F5 N4 O2 Pd'
_chemical_formula_weight 528.80
_space_group_IT_number 15
_space_group_name_Hall '-C 2yc'
_space_group_name_H-M_alt 'C 1 2/c 1'
_symmetry_cell_setting monoclinic
_symmetry_space_group_name_H-M 'C 1 2/c 1'
_atom_sites_solution_hydrogens geom
_atom_sites_solution_primary direct
_atom_sites_solution_secondary difmap
_audit_creation_method SHELXL-97
_cell_angle_alpha 90
_cell_angle_beta 108.457(7)
_cell_angle_gamma 90
_cell_formula_units_Z 8
_cell_length_a 21.686(2)
_cell_length_b 19.712(2)
_cell_length_c 11.9190(10)
_cell_measurement_reflns_used 25
_cell_measurement_temperature 293(2)
_cell_measurement_theta_max 27.18
_cell_measurement_theta_min 10.61
_cell_volume 4833.0(8)
_computing_molecular_graphics 'Cameron(Watkin,D.J and Pearce, L.J)'
_computing_publication_material 'WinGX publication routines (Farrugia, 1998)'
_computing_structure_refinement 'SHELXL-97 (Sheldrick, 1997)'
_computing_structure_solution 'SHELXS-97 (Sheldrick, 1990)'
_diffrn_ambient_temperature 293(2)
_diffrn_measured_fraction_theta_full 0.000
_diffrn_measured_fraction_theta_max 0.999
_diffrn_radiation_monochromator graphite
_diffrn_radiation_source 'fine-focus sealed tube'
_diffrn_radiation_type MoK\a
_diffrn_radiation_wavelength 0.71073
_diffrn_reflns_av_R_equivalents 0.0115
_diffrn_reflns_av_sigmaI/netI 0.0183
_diffrn_reflns_limit_h_max 24
_diffrn_reflns_limit_h_min -25
_diffrn_reflns_limit_k_max 5
_diffrn_reflns_limit_k_min -23
_diffrn_reflns_limit_l_max 14
_diffrn_reflns_limit_l_min 0
_diffrn_reflns_number 5650
_diffrn_reflns_theta_full 0.50
_diffrn_reflns_theta_max 25.00
_diffrn_reflns_theta_min 3.03
_exptl_absorpt_coefficient_mu 0.825
_exptl_absorpt_correction_T_max 0.93
_exptl_absorpt_correction_T_min 0.78
_exptl_absorpt_correction_type psi-scan
_exptl_crystal_colour colorless
_exptl_crystal_density_diffrn 1.454
_exptl_crystal_density_method 'not measured'
_exptl_crystal_description prism
_exptl_crystal_F_000 2128
_exptl_crystal_size_max 0.50
_exptl_crystal_size_mid 0.20
_exptl_crystal_size_min 0.20
_refine_diff_density_max 1.167
_refine_diff_density_min -0.308
_refine_diff_density_rms 0.127
_refine_ls_extinction_method none
_refine_ls_goodness_of_fit_ref 1.165
_refine_ls_hydrogen_treatment noref
_refine_ls_matrix_type full
_refine_ls_number_parameters 296
_refine_ls_number_reflns 4267
_refine_ls_number_restraints 7
_refine_ls_restrained_S_all 1.166
_refine_ls_R_factor_all 0.0491
_refine_ls_R_factor_gt 0.0411
_refine_ls_shift/su_max 0.009
_refine_ls_shift/su_mean 0.000
_refine_ls_structure_factor_coef Fsqd
_refine_ls_weighting_details 'calc w=1/[\s^2^(Fo^2^)+(0.0943P)^2^+5.6068P] where P=(Fo^2^+2Fc^2^)/3'
_refine_ls_weighting_scheme calc
_refine_ls_wR_factor_gt 0.1452
_refine_ls_wR_factor_ref 0.1511
_reflns_number_gt 3650
_reflns_number_total 4267
_reflns_threshold_expression >2sigma(I)
_cod_data_source_file ic060374esi20060307_051734.cif
_cod_data_source_block complex12
_cod_depositor_comments
;
The following automatic conversions were performed:

data item '_exptl_absorpt_correction_type' value 'PSI-scan' was
changed to 'psi-scan' in accordance with the
/home/saulius/struct/COD-crude-data/automatic-downloads/DataCite-retrospective/ACS/depositions/lib/dictionaries/cif_core.dic
dictionary named 'cif_core.dic' version 2.4.2 last updated on
2011-04-26.

Automatic conversion script
Id: cif_fix_values 6909 2019-04-08 15:41:33Z antanas 
;
_cod_original_sg_symbol_H-M 'C 2/c'
_cod_database_code 4350299

loop_
_symmetry_equiv_pos_as_xyz
'x, y, z'
'-x, y, -z+1/2'
'x+1/2, y+1/2, z'
'-x+1/2, y+1/2, -z+1/2'
'-x, -y, -z'
'x, -y, z-1/2'
'-x+1/2, -y+1/2, -z'
'x+1/2, -y+1/2, z-1/2'

loop_
_atom_site_label
_atom_site_type_symbol
_atom_site_fract_x
_atom_site_fract_y
_atom_site_fract_z
_atom_site_U_iso_or_equiv
_atom_site_adp_type
_atom_site_occupancy
_atom_site_symmetry_multiplicity
_atom_site_calc_flag
_atom_site_refinement_flags
_atom_site_disorder_assembly
_atom_site_disorder_group
Pd1 Pd 0.298417(16) 0.139182(16) 0.20639(3) 0.04357(17) Uani 1 1 d . A .
N3 N 0.24375(18) 0.18475(18) 0.2960(3) 0.0477(8) Uani 1 1 d . . .
N1 N 0.3496(2) 0.0898(2) 0.1084(4) 0.0567(10) Uani 1 1 d D . .
O2 O 0.2415(2) 0.28301(18) 0.1944(3) 0.0677(10) Uani 1 1 d . . .
C21 C 0.2251(2) 0.1470(2) 0.3762(5) 0.0512(11) Uani 1 1 d . . .
F12 F 0.38703(17) 0.06661(18) 0.4408(3) 0.0817(10) Uani 1 1 d . . .
C11 C 0.3801(2) 0.1689(2) 0.3323(4) 0.0487(10) Uani 1 1 d . . .
F16 F 0.38730(18) 0.27220(17) 0.2387(3) 0.0823(10) Uani 1 1 d . . .
C24 C 0.2250(2) 0.2509(2) 0.2689(4) 0.0515(11) Uani 1 1 d . . .
F15 F 0.4936(2) 0.3111(2) 0.4115(5) 0.1095(14) Uani 1 1 d . A .
C15 C 0.4661(3) 0.2511(3) 0.4193(6) 0.0734(16) Uani 1 1 d . . .
C16 C 0.4105(2) 0.2289(3) 0.3305(5) 0.0584(12) Uani 1 1 d . A .
N2 N 0.2145(2) 0.1056(2) 0.0704(4) 0.0554(10) Uani 1 1 d D . .
F13 F 0.49291(19) 0.1077(3) 0.6132(4) 0.1039(13) Uani 1 1 d . A .
O1 O 0.2420(2) 0.08733(18) 0.3968(4) 0.0684(10) Uani 1 1 d . . .
F14 F 0.54658(18) 0.2304(3) 0.6007(4) 0.1118(15) Uani 1 1 d . . .
C12 C 0.4107(3) 0.1292(3) 0.4314(5) 0.0577(12) Uani 1 1 d . A .
C13 C 0.4660(3) 0.1487(3) 0.5210(5) 0.0698(16) Uani 1 1 d . . .
C14 C 0.4928(3) 0.2105(4) 0.5145(6) 0.0761(17) Uani 1 1 d . A .
N4 N 0.1842(2) 0.1784(2) 0.4330(4) 0.0627(11) Uani 1 1 d . . .
C23 C 0.1850(2) 0.2810(2) 0.3302(4) 0.0487(10) Uani 1 1 d . . .
C22 C 0.1666(2) 0.2439(3) 0.4081(5) 0.0587(12) Uani 1 1 d . . .
H22 H 0.1403 0.2642 0.4470 0.070 Uiso 1 1 calc R . .
C25 C 0.1616(4) 0.1387(3) 0.5185(6) 0.0750(17) Uani 1 1 d . . .
H25A H 0.1788 0.0935 0.5244 0.112 Uiso 1 1 calc R . .
H25B H 0.1149 0.1368 0.4916 0.112 Uiso 1 1 calc R . .
H25C H 0.1763 0.1602 0.5946 0.112 Uiso 1 1 calc R . .
C26 C 0.1647(3) 0.3531(3) 0.3059(6) 0.0720(16) Uani 1 1 d . . .
H26A H 0.1826 0.3712 0.2480 0.108 Uiso 1 1 calc R . .
H26B H 0.1804 0.3789 0.3776 0.108 Uiso 1 1 calc R . .
H26C H 0.1182 0.3556 0.2763 0.108 Uiso 1 1 calc R . .
C1 C 0.3777(6) 0.1404(4) 0.0462(10) 0.081(3) Uani 0.851(13) 1 d PD A 1
H1A H 0.4065 0.1699 0.1031 0.122 Uiso 0.851(13) 1 calc PR A 1
H1B H 0.3433 0.1666 -0.0065 0.122 Uiso 0.851(13) 1 calc PR A 1
H1C H 0.4013 0.1174 0.0018 0.122 Uiso 0.851(13) 1 calc PR A 1
C2 C 0.4026(4) 0.0443(4) 0.1786(7) 0.085(3) Uani 0.851(13) 1 d PD A 1
H2A H 0.4354 0.0707 0.2344 0.128 Uiso 0.851(13) 1 calc PR A 1
H2B H 0.4213 0.0210 0.1265 0.128 Uiso 0.851(13) 1 calc PR A 1
H2C H 0.3851 0.0117 0.2203 0.128 Uiso 0.851(13) 1 calc PR A 1
C3 C 0.3026(3) 0.0462(5) 0.0208(8) 0.074(2) Uani 0.851(13) 1 d PD A 1
H3A H 0.3197 0.0346 -0.0427 0.088 Uiso 0.851(13) 1 calc PR A 1
H3B H 0.2959 0.0044 0.0584 0.088 Uiso 0.851(13) 1 calc PR A 1
C4 C 0.2403(3) 0.0820(4) -0.0278(6) 0.069(2) Uani 0.851(13) 1 d PD A 1
H4A H 0.2088 0.0520 -0.0808 0.083 Uiso 0.851(13) 1 calc PR A 1
H4B H 0.2462 0.1210 -0.0731 0.083 Uiso 0.851(13) 1 calc PR A 1
C5 C 0.1838(5) 0.0491(5) 0.1139(8) 0.094(3) Uani 0.851(13) 1 d PD A 1
H5A H 0.2152 0.0138 0.1440 0.141 Uiso 0.851(13) 1 calc PR A 1
H5B H 0.1482 0.0316 0.0502 0.141 Uiso 0.851(13) 1 calc PR A 1
H5C H 0.1681 0.0651 0.1759 0.141 Uiso 0.851(13) 1 calc PR A 1
C6 C 0.1655(7) 0.1594(7) 0.0198(13) 0.097(5) Uani 0.851(13) 1 d PD A 1
H6A H 0.1861 0.1972 -0.0045 0.146 Uiso 0.851(13) 1 calc PR A 1
H6B H 0.1466 0.1741 0.0785 0.146 Uiso 0.851(13) 1 calc PR A 1
H6C H 0.1320 0.1416 -0.0474 0.146 Uiso 0.851(13) 1 calc PR A 1
C1' C 0.4015(17) 0.134(2) 0.093(5) 0.060(13) Uiso 0.149(13) 1 d PD A 2
H1'1 H 0.3825 0.1748 0.0521 0.091 Uiso 0.149(13) 1 calc PR A 2
H1'2 H 0.4242 0.1105 0.0471 0.091 Uiso 0.149(13) 1 calc PR A 2
H1'3 H 0.4315 0.1456 0.1687 0.091 Uiso 0.149(13) 1 calc PR A 2
C2' C 0.361(3) 0.0222(14) 0.165(4) 0.079(13) Uiso 0.149(13) 1 d PD A 2
H2'1 H 0.3199 0.0031 0.1649 0.119 Uiso 0.149(13) 1 calc PR A 2
H2'2 H 0.3887 0.0267 0.2456 0.119 Uiso 0.149(13) 1 calc PR A 2
H2'3 H 0.3808 -0.0071 0.1228 0.119 Uiso 0.149(13) 1 calc PR A 2
C3' C 0.2968(12) 0.0757(19) -0.0049(19) 0.040(9) Uiso 0.149(13) 1 d PD A 2
H3'1 H 0.2858 0.1174 -0.0501 0.048 Uiso 0.149(13) 1 calc PR A 2
H3'2 H 0.3125 0.0435 -0.0511 0.048 Uiso 0.149(13) 1 calc PR A 2
C4' C 0.2380(14) 0.0483(14) 0.014(3) 0.053(10) Uiso 0.149(13) 1 d PD A 2
H4'1 H 0.2481 0.0091 0.0661 0.064 Uiso 0.149(13) 1 calc PR A 2
H4'2 H 0.2060 0.0355 -0.0600 0.064 Uiso 0.149(13) 1 calc PR A 2
C5' C 0.159(2) 0.089(3) 0.119(5) 0.088(15) Uiso 0.149(13) 1 d PD A 2
H5'1 H 0.1481 0.1286 0.1547 0.132 Uiso 0.149(13) 1 calc PR A 2
H5'2 H 0.1731 0.0536 0.1774 0.132 Uiso 0.149(13) 1 calc PR A 2
H5'3 H 0.1223 0.0736 0.0559 0.132 Uiso 0.149(13) 1 calc PR A 2
C6' C 0.177(3) 0.162(3) -0.002(7) 0.053(13) Uiso 0.149(13) 1 d PD A 2
H6'1 H 0.1652 0.1942 0.0487 0.080 Uiso 0.149(13) 1 calc PR A 2
H6'2 H 0.1377 0.1444 -0.0580 0.080 Uiso 0.149(13) 1 calc PR A 2
H6'3 H 0.2023 0.1842 -0.0435 0.080 Uiso 0.149(13) 1 calc PR A 2

loop_
_atom_site_aniso_label
_atom_site_aniso_U_11
_atom_site_aniso_U_22
_atom_site_aniso_U_33
_atom_site_aniso_U_23
_atom_site_aniso_U_13
_atom_site_aniso_U_12
Pd1 0.0483(2) 0.0368(2) 0.0472(2) -0.00024(13) 0.01735(17) 0.00023(13)
N3 0.051(2) 0.041(2) 0.053(2) 0.0018(17) 0.0199(17) 0.0045(16)
N1 0.061(2) 0.053(2) 0.061(2) -0.0065(19) 0.027(2) 0.0029(19)
O2 0.087(3) 0.0502(19) 0.074(2) 0.0106(18) 0.037(2) 0.0059(18)
C21 0.054(3) 0.049(3) 0.052(3) 0.002(2) 0.019(2) 0.003(2)
F12 0.077(2) 0.076(2) 0.087(2) 0.0329(19) 0.0186(18) -0.0031(17)
C11 0.048(2) 0.049(3) 0.051(2) -0.003(2) 0.019(2) 0.002(2)
F16 0.083(2) 0.0621(19) 0.093(2) 0.0180(18) 0.0158(19) -0.0115(17)
C24 0.053(3) 0.045(2) 0.053(3) -0.003(2) 0.012(2) 0.000(2)
F15 0.086(2) 0.077(2) 0.151(4) -0.011(2) 0.016(3) -0.033(2)
C15 0.058(3) 0.068(4) 0.096(4) -0.015(3) 0.027(3) -0.009(3)
C16 0.056(3) 0.052(3) 0.068(3) 0.000(2) 0.021(2) -0.004(2)
N2 0.058(2) 0.046(2) 0.057(2) -0.0052(18) 0.0122(19) -0.0036(18)
F13 0.078(2) 0.142(4) 0.075(2) 0.031(2) 0.0015(19) 0.015(2)
O1 0.087(3) 0.055(2) 0.075(2) 0.0164(18) 0.042(2) 0.0177(19)
F14 0.065(2) 0.134(4) 0.110(3) -0.033(3) -0.011(2) -0.008(2)
C12 0.055(3) 0.066(3) 0.054(3) 0.003(2) 0.021(2) 0.001(2)
C13 0.054(3) 0.094(5) 0.062(3) 0.003(3) 0.020(3) 0.008(3)
C14 0.051(3) 0.096(5) 0.073(4) -0.022(3) 0.008(3) 0.000(3)
N4 0.063(3) 0.064(3) 0.065(3) 0.000(2) 0.026(2) 0.003(2)
C23 0.053(2) 0.043(2) 0.049(2) -0.004(2) 0.014(2) 0.009(2)
C22 0.055(3) 0.061(3) 0.062(3) -0.011(2) 0.021(2) 0.011(2)
C25 0.085(4) 0.075(4) 0.077(4) 0.005(3) 0.042(3) 0.000(3)
C26 0.083(4) 0.055(3) 0.075(4) 0.000(3) 0.021(3) 0.020(3)
C1 0.084(6) 0.096(7) 0.082(6) -0.025(5) 0.053(6) -0.027(5)
C2 0.083(6) 0.082(5) 0.086(5) -0.017(4) 0.019(4) 0.037(5)
C3 0.075(5) 0.064(5) 0.084(5) -0.026(4) 0.028(4) -0.005(4)
C4 0.074(4) 0.064(4) 0.064(4) -0.016(4) 0.013(3) -0.002(3)
C5 0.098(6) 0.091(7) 0.086(5) -0.002(5) 0.020(5) -0.046(6)
C6 0.078(9) 0.088(7) 0.095(10) -0.023(6) -0.017(7) 0.033(7)

loop_
_atom_type_symbol
_atom_type_description
_atom_type_scat_dispersion_real
_atom_type_scat_dispersion_imag
_atom_type_scat_source
C C 0.0033 0.0016 'International Tables Vol C Tables 4.2.6.8 and 6.1.1.4'
H H 0.0000 0.0000 'International Tables Vol C Tables 4.2.6.8 and 6.1.1.4'
F F 0.0171 0.0103 'International Tables Vol C Tables 4.2.6.8 and 6.1.1.4'
N N 0.0061 0.0033 'International Tables Vol C Tables 4.2.6.8 and 6.1.1.4'
O O 0.0106 0.0060 'International Tables Vol C Tables 4.2.6.8 and 6.1.1.4'
Pd Pd -0.9988 1.0072 'International Tables Vol C Tables 4.2.6.8 and 6.1.1.4'

loop_
_geom_angle_atom_site_label_1
_geom_angle_atom_site_label_2
_geom_angle_atom_site_label_3
_geom_angle
C11 Pd1 N3 90.11(17)
C11 Pd1 N1 93.12(17)
N3 Pd1 N1 176.71(15)
C11 Pd1 N2 177.74(16)
N3 Pd1 N2 92.14(16)
N1 Pd1 N2 84.63(17)
C21 N3 C24 123.3(4)
C21 N3 Pd1 118.4(3)
C24 N3 Pd1 118.2(3)
C2' N1 C3 77(2)
C2' N1 C1' 125(3)
C3 N1 C1' 129(2)
C2' N1 C1 143(2)
C3 N1 C1 109.7(6)
C1' N1 C1 24.9(17)
C2' N1 C2 38(2)
C3 N1 C2 106.4(6)
C1' N1 C2 86.8(18)
C1 N1 C2 108.7(7)
C2' N1 C3' 102(2)
C3 N1 C3' 25.3(12)
C1' N1 C3' 113(2)
C1 N1 C3' 89.5(12)
C2 N1 C3' 129.1(15)
C2' N1 Pd1 101.6(19)
C3 N1 Pd1 107.2(4)
C1' N1 Pd1 111(2)
C1 N1 Pd1 109.9(4)
C2 N1 Pd1 114.8(4)
C3' N1 Pd1 101.6(14)
O1 C21 N3 121.5(4)
O1 C21 N4 120.8(4)
N3 C21 N4 117.7(4)
C16 C11 C12 113.5(5)
C16 C11 Pd1 124.0(4)
C12 C11 Pd1 122.5(4)
O2 C24 N3 121.7(4)
O2 C24 C23 121.1(4)
N3 C24 C23 117.2(4)
F15 C15 C14 119.7(6)
F15 C15 C16 121.2(6)
C14 C15 C16 119.1(5)
F16 C16 C11 120.2(5)
F16 C16 C15 115.3(5)
C11 C16 C15 124.5(5)
C5 N2 C4' 80.9(13)
C5 N2 C6 109.7(9)
C4' N2 C6 131.6(17)
C5 N2 C6' 123(3)
C4' N2 C6' 121(4)
C6 N2 C6' 16(3)
C5 N2 C4 111.0(6)
C4' N2 C4 32.6(13)
C6 N2 C4 107.2(7)
C6' N2 C4 93(3)
C5 N2 C5' 37(2)
C4' N2 C5' 116(3)
C6 N2 C5' 76(2)
C6' N2 C5' 92(3)
C4 N2 C5' 139(2)
C5 N2 Pd1 109.9(4)
C4' N2 Pd1 104.4(13)
C6 N2 Pd1 114.6(7)
C6' N2 Pd1 113(4)
C4 N2 Pd1 104.3(3)
C5' N2 Pd1 111(2)
F12 C12 C13 116.6(5)
F12 C12 C11 119.3(5)
C13 C12 C11 124.1(5)
F13 C13 C14 120.2(6)
F13 C13 C12 120.7(6)
C14 C13 C12 119.1(6)
F14 C14 C15 120.2(6)
F14 C14 C13 120.0(6)
C15 C14 C13 119.8(5)
C22 N4 C21 119.2(4)
C22 N4 C25 121.4(4)
C21 N4 C25 119.4(4)
C22 C23 C24 119.4(4)
C22 C23 C26 121.5(5)
C24 C23 C26 119.1(5)
C23 C22 N4 123.2(4)
C4 C3 N1 109.8(6)
C3 C4 N2 111.1(6)
C4' C3' N1 113(2)
C3' C4' N2 103(2)

loop_
_geom_bond_atom_site_label_1
_geom_bond_atom_site_label_2
_geom_bond_distance
Pd1 C11 2.012(5)
Pd1 N3 2.038(4)
Pd1 N1 2.089(4)
Pd1 N2 2.123(4)
N3 C21 1.369(6)
N3 C24 1.374(6)
N1 C2' 1.48(2)
N1 C3 1.482(8)
N1 C1' 1.483(19)
N1 C1 1.484(8)
N1 C2 1.489(8)
N1 C3' 1.495(18)
O2 C24 1.232(6)
C21 O1 1.234(5)
C21 N4 1.417(6)
F12 C12 1.355(6)
C11 C16 1.358(7)
C11 C12 1.398(7)
F16 C16 1.352(6)
C24 C23 1.428(7)
F15 C15 1.342(7)
C15 C14 1.359(9)
C15 C16 1.398(8)
N2 C5 1.472(8)
N2 C4' 1.483(18)
N2 C6 1.488(8)
N2 C6' 1.489(19)
N2 C4 1.520(8)
N2 C5' 1.52(2)
F13 C13 1.341(7)
F14 C14 1.346(7)
C12 C13 1.383(8)
C13 C14 1.362(9)
N4 C22 1.354(7)
N4 C25 1.486(7)
C23 C22 1.339(7)
C23 C26 1.488(6)
C3 C4 1.471(10)
C3' C4' 1.47(2)
